data_4503207
loop_
_publ_author_name
'Qi, Yan'
'Luo, Feng'
'Che, Yunxia'
'Zheng, Jimin'

_publ_section_title
;
 Hydrothermal Synthesis of Metal&#x2212;Organic Frameworks Based on
 Aromatic Polycarboxylate and Flexible Bis(imidazole) Ligands
;
_journal_issue 2
_journal_name_full 'Crystal Growth &amp; Design'
_journal_page_first 606
_journal_paper_doi 10.1021/cg700758c
_journal_volume 8
_journal_year 2008
_chemical_formula_sum 'C120 H116 Co6 N24 O34'
_chemical_formula_weight 2791.95
_chemical_name_systematic
; 
 ? 
;
_space_group_IT_number 14
_symmetry_cell_setting monoclinic
_symmetry_space_group_name_Hall '-P 2ybc'
_symmetry_space_group_name_H-M 'P 1 21/c 1'
_atom_sites_solution_hydrogens geom
_atom_sites_solution_primary direct
_atom_sites_solution_secondary difmap
_audit_creation_method SHELXL-97
_cell_angle_alpha 90.00
_cell_angle_beta 99.79(3)
_cell_angle_gamma 90.00
_cell_formula_units_Z 1
_cell_length_a 14.178(3)
_cell_length_b 10.118(2)
_cell_length_c 20.936(4)
_cell_measurement_reflns_used 17493
_cell_measurement_temperature 293(2)
_cell_measurement_theta_max 27.50
_cell_measurement_theta_min 3.01
_cell_volume 2959.6(11)
_computing_cell_refinement 'RAXIS-RAPID Auto'
_computing_data_collection 'RAXIS-RAPID Auto'
_computing_data_reduction 'RAXIS-RAPID Auto'
_computing_molecular_graphics 'Bruker SHELXTL'
_computing_publication_material 'Bruker SHELXTL'
_computing_structure_refinement 'SHELXL-97 (Sheldrick, 1997)'
_computing_structure_solution 'SHELXS-97 (Sheldrick, 1990)'
_diffrn_ambient_temperature 293(2)
_diffrn_measured_fraction_theta_full 0.995
_diffrn_measured_fraction_theta_max 0.995
_diffrn_measurement_device_type 'rigaku r-axis rapid IP area detector'
_diffrn_measurement_method oscillation
_diffrn_radiation_monochromator graphite
_diffrn_radiation_source 'rotating anode'
_diffrn_radiation_type MoK\a
_diffrn_radiation_wavelength 0.71073
_diffrn_reflns_av_R_equivalents 0.0835
_diffrn_reflns_av_sigmaI/netI 0.0719
_diffrn_reflns_limit_h_max 18
_diffrn_reflns_limit_h_min -17
_diffrn_reflns_limit_k_max 13
_diffrn_reflns_limit_k_min -13
_diffrn_reflns_limit_l_max 27
_diffrn_reflns_limit_l_min -27
_diffrn_reflns_number 27564
_diffrn_reflns_theta_full 27.48
_diffrn_reflns_theta_max 27.48
_diffrn_reflns_theta_min 3.02
_exptl_absorpt_coefficient_mu 0.915
_exptl_absorpt_correction_T_max 0.9263
_exptl_absorpt_correction_T_min 0.8622
_exptl_absorpt_correction_type multi-scan
_exptl_crystal_colour violet
_exptl_crystal_density_diffrn 1.566
_exptl_crystal_density_method 'not measured'
_exptl_crystal_description Block
_exptl_crystal_F_000 1438
_exptl_crystal_size_max 0.17
_exptl_crystal_size_mid 0.10
_exptl_crystal_size_min 0.09
_refine_diff_density_max 0.496
_refine_diff_density_min -0.710
_refine_diff_density_rms 0.074
_refine_ls_extinction_method none
_refine_ls_goodness_of_fit_ref 1.024
_refine_ls_hydrogen_treatment refU
_refine_ls_matrix_type full
_refine_ls_number_parameters 439
_refine_ls_number_reflns 6748
_refine_ls_number_restraints 8
_refine_ls_restrained_S_all 1.024
_refine_ls_R_factor_all 0.1009
_refine_ls_R_factor_gt 0.0527
_refine_ls_shift/su_max 0.003
_refine_ls_shift/su_mean 0.000
_refine_ls_structure_factor_coef Fsqd
_refine_ls_weighting_details 'calc w=1/[\s^2^(Fo^2^)+(0.0534P)^2^+1.2052P] where P=(Fo^2^+2Fc^2^)/3'
_refine_ls_weighting_scheme calc
_refine_ls_wR_factor_gt 0.1125
_refine_ls_wR_factor_ref 0.1304
_reflns_number_gt 4234
_reflns_number_total 6748
_reflns_threshold_expression >2sigma(I)
_cod_data_source_file cg700758c-file001.cif
_cod_data_source_block shelxl
_cod_depositor_comments
;
The following automatic conversions were performed:

'_symmetry_cell_setting' value 'Monoclinic' changed to 'monoclinic'
according to /home/saulius/struct/CIF-dictionaries/cif_core.dic
dictionary named 'cif_core.dic' version 2.4.1 from
2010-06-29.

'_refine_ls_hydrogen_treatment' value 'refu' changed to
'refU' according to
/home/saulius/struct/CIF-dictionaries/cif_core.dic dictionary named
'cif_core.dic' version 2.4.1 from 2010-06-29.

Automatic conversion script
Id: cif_fix_values 1715 2011-07-08 13:25:40Z adriana 
;
_cod_original_cell_volume 2959.6(10)
_cod_original_sg_symbol_H-M P2(1)/c
_cod_database_code 4503207

loop_
_symmetry_equiv_pos_as_xyz
'x, y, z'
'-x, y+1/2, -z+1/2'
'-x, -y, -z'
'x, -y-1/2, z-1/2'

loop_
_atom_site_label
_atom_site_type_symbol
_atom_site_fract_x
_atom_site_fract_y
_atom_site_fract_z
_atom_site_U_iso_or_equiv
_atom_site_adp_type
_atom_site_occupancy
_atom_site_symmetry_multiplicity
_atom_site_calc_flag
_atom_site_refinement_flags
_atom_site_disorder_assembly
_atom_site_disorder_group
H7A H -0.015(3) 0.735(4) 0.4878(19) 0.035(13) Uiso 1 1 d D . .
H7B H -0.097(4) 0.744(6) 0.509(3) 0.10(2) Uiso 1 1 d D . .
O3 O 0.4096(2) 0.9233(2) 0.28623(13) 0.0514(7) Uani 1 1 d . . .
C8 C 0.3586(3) 0.9267(3) 0.32819(18) 0.0410(9) Uani 1 1 d . . .
O4 O 0.3282(2) 1.0352(2) 0.34878(13) 0.0485(7) Uani 1 1 d . . .
Co1 Co 0.39484(4) 0.18389(4) 0.31098(2) 0.03210(14) Uani 1 1 d . . .
Co2 Co 0.0000 0.5000 0.5000 0.03715(19) Uani 1 2 d S . .
N2 N 0.3403(2) 0.1486(3) 0.10992(12) 0.0332(6) Uani 1 1 d . . .
O1 O 0.32573(17) 0.32733(18) 0.35069(11) 0.0318(5) Uani 1 1 d . . .
O2 O 0.43817(18) 0.4304(2) 0.31009(11) 0.0334(5) Uani 1 1 d . . .
N1 N 0.3665(2) 0.1999(2) 0.21327(12) 0.0307(6) Uani 1 1 d . . .
O5 O 0.1051(2) 0.7902(3) 0.46551(12) 0.0539(8) Uani 1 1 d . . .
O6 O 0.12745(18) 0.5725(2) 0.47989(12) 0.0431(6) Uani 1 1 d . . .
O7 O -0.0626(3) 0.6951(3) 0.49260(15) 0.0575(9) Uani 1 1 d D . .
C6 C 0.3673(2) 0.6807(3) 0.34075(14) 0.0282(7) Uani 1 1 d . . .
H6 H 0.4166 0.6804 0.3166 0.034 Uiso 1 1 calc R . .
C7 C 0.3702(2) 0.4332(3) 0.33946(15) 0.0259(7) Uani 1 1 d . . .
N6 N 1.0447(2) -0.0179(3) 0.10236(14) 0.0389(7) Uani 1 1 d . . .
C1 C 0.3330(2) 0.5618(3) 0.36114(14) 0.0245(7) Uani 1 1 d . . .
N3 N 0.5316(2) 0.1604(2) 0.35394(13) 0.0342(7) Uani 1 1 d . . .
N4 N 0.6873(2) 0.1899(3) 0.37902(13) 0.0346(7) Uani 1 1 d . . .
N5 N 1.0479(2) -0.0800(3) 0.20393(14) 0.0380(7) Uani 1 1 d . . .
C18 C 0.5677(3) 0.0848(3) 0.40768(16) 0.0378(9) Uani 1 1 d . . .
H18 H 0.5315 0.0295 0.4295 0.045 Uiso 1 1 calc R . .
C24 C 0.9540(3) -0.0466(3) 0.29090(16) 0.0347(8) Uani 1 1 d . . .
C2 C 0.2614(2) 0.5642(3) 0.39875(14) 0.0261(7) Uani 1 1 d . . .
H2 H 0.2383 0.4849 0.4124 0.031 Uiso 1 1 calc R . .
C12 C 0.3080(3) 0.2748(3) 0.11465(19) 0.0519(11) Uani 1 1 d . . .
H12 H 0.2796 0.3289 0.0808 0.062 Uiso 1 1 calc R . .
C4 C 0.2574(3) 0.8001(3) 0.39486(15) 0.0344(8) Uani 1 1 d . . .
H4 H 0.2326 0.8800 0.4064 0.041 Uiso 1 1 calc R . .
C15 C 0.4729(3) 0.1304(3) 0.00183(16) 0.0365(8) Uani 1 1 d . . .
H15 H 0.4554 0.2188 0.0029 0.044 Uiso 1 1 calc R . .
C10 C 0.3737(3) 0.1080(3) 0.17014(16) 0.0344(8) Uani 1 1 d . . .
H10 H 0.3991 0.0244 0.1804 0.041 Uiso 1 1 calc R . .
C16 C 0.4472(3) -0.0956(3) 0.02387(15) 0.0367(8) Uani 1 1 d . . .
H16 H 0.4119 -0.1612 0.0401 0.044 Uiso 1 1 calc R . .
C3 C 0.2236(2) 0.6827(3) 0.41638(14) 0.0300(7) Uani 1 1 d . . .
C14 C 0.4186(2) 0.0343(3) 0.02605(15) 0.0310(7) Uani 1 1 d . . .
C17 C 0.6069(3) 0.2216(3) 0.33837(16) 0.0346(8) Uani 1 1 d . . .
H17 H 0.6043 0.2795 0.3036 0.041 Uiso 1 1 calc R . .
C5 C 0.3280(3) 0.7999(3) 0.35633(15) 0.0326(8) Uani 1 1 d . . .
C29 C 1.0094(3) -0.1003(4) 0.14132(16) 0.0391(8) Uani 1 1 d . . .
H29 H 0.9635 -0.1644 0.1272 0.047 Uiso 1 1 calc R . .
C19 C 0.6630(3) 0.1032(3) 0.42370(17) 0.0388(9) Uani 1 1 d . . .
H19 H 0.7039 0.0648 0.4581 0.047 Uiso 1 1 calc R . .
C9 C 0.1459(3) 0.6828(4) 0.45661(16) 0.0396(9) Uani 1 1 d . . .
C27 C 1.0158(3) -0.1412(4) 0.26020(17) 0.0414(9) Uani 1 1 d . . .
H27A H 1.0711 -0.1663 0.2919 0.050 Uiso 1 1 calc R . .
H27B H 0.9796 -0.2206 0.2466 0.050 Uiso 1 1 calc R . .
C26 C 0.8304(3) 0.1165(4) 0.28041(17) 0.0449(9) Uani 1 1 d . . .
H26 H 0.7847 0.1668 0.2539 0.054 Uiso 1 1 calc R . .
C21 C 0.8424(3) 0.1330(3) 0.34661(17) 0.0368(8) Uani 1 1 d . . .
C23 C 0.9660(3) -0.0319(4) 0.35710(18) 0.0503(11) Uani 1 1 d . . .
H23 H 1.0117 -0.0822 0.3836 0.060 Uiso 1 1 calc R . .
C13 C 0.3279(3) 0.0685(4) 0.05017(18) 0.0459(10) Uani 1 1 d . . .
H13A H 0.2864 0.1164 0.0163 0.055 Uiso 1 1 calc R . .
H13B H 0.2955 -0.0129 0.0579 0.055 Uiso 1 1 calc R . .
C25 C 0.8843(3) 0.0276(4) 0.25282(17) 0.0449(9) Uani 1 1 d . . .
H25 H 0.8738 0.0171 0.2080 0.054 Uiso 1 1 calc R . .
C30 C 1.1088(3) 0.0588(4) 0.14284(18) 0.0405(9) Uani 1 1 d . . .
H30 H 1.1451 0.1265 0.1293 0.049 Uiso 1 1 calc R . .
C22 C 0.9102(3) 0.0578(4) 0.38467(18) 0.0511(11) Uani 1 1 d . . .
H22 H 0.9191 0.0668 0.4295 0.061 Uiso 1 1 calc R . .
C20 C 0.7843(3) 0.2359(4) 0.37470(19) 0.0431(9) Uani 1 1 d . . .
H20A H 0.8170 0.2598 0.4177 0.052 Uiso 1 1 calc R . .
H20B H 0.7799 0.3146 0.3479 0.052 Uiso 1 1 calc R . .
C28 C 1.1115(3) 0.0222(4) 0.20513(18) 0.0432(9) Uani 1 1 d . . .
H28 H 1.1491 0.0589 0.2415 0.052 Uiso 1 1 calc R . .
C11 C 0.3254(3) 0.3051(3) 0.17815(18) 0.0537(12) Uani 1 1 d . . .
H11 H 0.3115 0.3859 0.1956 0.064 Uiso 1 1 calc R . .
O9 O 0.1944(3) 0.2144(4) 0.4203(2) 0.0666(18) Uani 0.675(7) 1 d PU A 1
O8 O 0.1638(6) 0.0865(6) 0.4732(3) 0.082(2) Uani 0.50 1 d P . .
O9' O 0.1792(6) 0.1694(7) 0.3524(4) 0.043(3) Uani 0.325(7) 1 d PU A 2

loop_
_atom_site_aniso_label
_atom_site_aniso_U_11
_atom_site_aniso_U_22
_atom_site_aniso_U_33
_atom_site_aniso_U_23
_atom_site_aniso_U_13
_atom_site_aniso_U_12
O3 0.086(2) 0.0233(12) 0.0460(16) 0.0054(11) 0.0139(15) -0.0094(12)
C8 0.061(3) 0.0216(16) 0.037(2) 0.0022(15) 0.0003(19) -0.0052(16)
O4 0.074(2) 0.0157(11) 0.0539(16) 0.0009(11) 0.0068(14) -0.0005(11)
Co1 0.0475(3) 0.0189(2) 0.0301(2) -0.00125(19) 0.0070(2) 0.00504(19)
Co2 0.0390(4) 0.0450(4) 0.0313(3) 0.0049(3) 0.0171(3) 0.0148(3)
N2 0.0359(17) 0.0378(15) 0.0266(14) -0.0083(12) 0.0075(12) -0.0072(12)
O1 0.0432(15) 0.0166(10) 0.0370(12) 0.0000(9) 0.0102(11) -0.0053(9)
O2 0.0406(15) 0.0248(11) 0.0376(13) -0.0031(10) 0.0146(11) -0.0001(10)
N1 0.0433(18) 0.0197(12) 0.0307(14) -0.0022(11) 0.0105(13) 0.0029(11)
O5 0.071(2) 0.0551(16) 0.0383(14) 0.0026(12) 0.0165(13) 0.0344(14)
O6 0.0373(16) 0.0548(16) 0.0399(14) 0.0120(12) 0.0142(12) 0.0178(12)
O7 0.069(3) 0.058(2) 0.0491(18) 0.0047(15) 0.0213(17) 0.034(2)
C6 0.040(2) 0.0210(14) 0.0242(15) -0.0030(13) 0.0077(14) -0.0013(13)
C7 0.036(2) 0.0182(14) 0.0240(15) -0.0026(12) 0.0052(14) -0.0003(12)
N6 0.0391(19) 0.0459(17) 0.0351(16) -0.0026(14) 0.0164(14) -0.0089(14)
C1 0.039(2) 0.0146(13) 0.0189(14) -0.0013(12) 0.0016(13) -0.0011(12)
N3 0.048(2) 0.0224(13) 0.0331(15) -0.0003(12) 0.0099(13) 0.0055(12)
N4 0.0422(19) 0.0299(14) 0.0340(15) 0.0030(13) 0.0134(13) 0.0064(13)
N5 0.0393(19) 0.0436(17) 0.0342(16) 0.0000(13) 0.0146(14) 0.0028(13)
C18 0.053(3) 0.0267(16) 0.0354(19) 0.0051(15) 0.0133(17) 0.0064(15)
C24 0.038(2) 0.0391(18) 0.0290(17) 0.0089(15) 0.0128(15) 0.0023(15)
C2 0.037(2) 0.0203(14) 0.0218(15) 0.0001(12) 0.0059(13) 0.0010(13)
C12 0.092(4) 0.0230(16) 0.038(2) 0.0029(16) 0.002(2) -0.0002(19)
C4 0.052(2) 0.0211(15) 0.0279(16) -0.0045(13) 0.0013(16) 0.0082(14)
C15 0.046(2) 0.0285(16) 0.0343(18) 0.0013(15) 0.0057(16) 0.0033(15)
C10 0.039(2) 0.0273(16) 0.0367(19) -0.0063(15) 0.0062(16) 0.0022(14)
C16 0.052(2) 0.0318(17) 0.0276(17) 0.0026(15) 0.0117(16) -0.0107(16)
C3 0.038(2) 0.0287(15) 0.0225(15) -0.0005(14) 0.0024(14) 0.0094(14)
C14 0.032(2) 0.0392(18) 0.0219(15) -0.0051(14) 0.0047(14) -0.0018(14)
C17 0.048(2) 0.0247(15) 0.0325(17) 0.0013(14) 0.0099(16) 0.0097(15)
C5 0.051(2) 0.0178(14) 0.0272(16) -0.0006(13) 0.0008(15) -0.0017(14)
C29 0.037(2) 0.049(2) 0.0335(19) -0.0040(16) 0.0118(16) -0.0063(16)
C19 0.049(3) 0.0341(18) 0.0338(18) 0.0039(16) 0.0084(17) 0.0108(16)
C9 0.047(2) 0.048(2) 0.0242(17) 0.0040(17) 0.0049(15) 0.0149(18)
C27 0.048(2) 0.044(2) 0.0349(18) 0.0087(17) 0.0154(17) 0.0103(17)
C26 0.043(2) 0.052(2) 0.038(2) 0.0048(18) 0.0023(17) 0.0126(18)
C21 0.038(2) 0.0371(18) 0.0364(18) 0.0011(16) 0.0102(16) 0.0007(16)
C23 0.059(3) 0.058(2) 0.035(2) 0.0165(18) 0.0123(19) 0.025(2)
C13 0.037(2) 0.062(2) 0.039(2) -0.0237(19) 0.0092(17) -0.0073(18)
C25 0.045(2) 0.058(2) 0.0308(18) -0.0017(18) 0.0034(17) 0.0113(18)
C30 0.038(2) 0.042(2) 0.046(2) -0.0066(17) 0.0173(17) -0.0056(16)
C22 0.061(3) 0.067(3) 0.0265(18) 0.0062(18) 0.0108(18) 0.022(2)
C20 0.045(2) 0.0395(19) 0.046(2) -0.0005(17) 0.0123(18) 0.0017(17)
C28 0.043(2) 0.046(2) 0.042(2) -0.0083(18) 0.0105(18) -0.0053(17)
C11 0.103(4) 0.0186(16) 0.036(2) 0.0010(15) 0.002(2) 0.0121(19)
O9 0.072(4) 0.045(2) 0.097(4) -0.002(2) 0.057(3) 0.000(2)
O8 0.096(6) 0.063(4) 0.088(5) -0.019(4) 0.022(4) 0.011(4)
O9' 0.035(5) 0.047(5) 0.051(5) -0.002(4) 0.018(4) -0.009(3)

loop_
_atom_type_symbol
_atom_type_description
_atom_type_scat_dispersion_real
_atom_type_scat_dispersion_imag
_atom_type_scat_source
C C 0.0033 0.0016 'International Tables Vol C Tables 4.2.6.8 and 6.1.1.4'
H H 0.0000 0.0000 'International Tables Vol C Tables 4.2.6.8 and 6.1.1.4'
N N 0.0061 0.0033 'International Tables Vol C Tables 4.2.6.8 and 6.1.1.4'
O O 0.0106 0.0060 'International Tables Vol C Tables 4.2.6.8 and 6.1.1.4'
Co Co 0.3494 0.9721 'International Tables Vol C Tables 4.2.6.8 and 6.1.1.4'

loop_
_geom_angle_atom_site_label_1
_geom_angle_atom_site_label_2
_geom_angle_atom_site_label_3
_geom_angle
_geom_angle_site_symmetry_1
_geom_angle_site_symmetry_3
O3 C8 O4 122.5(3) . .
O3 C8 C5 120.0(3) . .
O4 C8 C5 117.6(4) . .
C8 O4 Co1 107.6(3) . 1_565
N3 Co1 O1 113.71(10) . .
N3 Co1 O4 102.58(11) . 1_545
O1 Co1 O4 94.76(10) . 1_545
N3 Co1 N1 118.21(12) . .
O1 Co1 N1 109.50(10) . .
O4 Co1 N1 115.63(11) 1_545 .
O6 Co2 O6 180.0 . 3_566
O6 Co2 N6 93.10(11) . 4_466
O6 Co2 N6 86.90(11) 3_566 4_466
O6 Co2 N6 86.90(11) . 2_655
O6 Co2 N6 93.10(11) 3_566 2_655
N6 Co2 N6 180.0 4_466 2_655
O6 Co2 O7 88.63(14) . 3_566
O6 Co2 O7 91.37(14) 3_566 3_566
N6 Co2 O7 87.56(11) 4_466 3_566
N6 Co2 O7 92.44(11) 2_655 3_566
O6 Co2 O7 91.37(14) . .
O6 Co2 O7 88.63(14) 3_566 .
N6 Co2 O7 92.44(11) 4_466 .
N6 Co2 O7 87.56(11) 2_655 .
O7 Co2 O7 180.000(1) 3_566 .
C10 N2 C12 106.8(3) . .
C10 N2 C13 127.2(3) . .
C12 N2 C13 125.5(3) . .
C7 O1 Co1 103.7(2) . .
C10 N1 C11 104.9(3) . .
C10 N1 Co1 127.9(2) . .
C11 N1 Co1 126.8(2) . .
C9 O6 Co2 129.8(2) . .
Co2 O7 H7A 97(3) . .
Co2 O7 H7B 142(4) . .
H7A O7 H7B 109(5) . .
C5 C6 C1 120.2(3) . .
C5 C6 H6 119.9 . .
C1 C6 H6 119.9 . .
O2 C7 O1 121.6(3) . .
O2 C7 C1 121.1(3) . .
O1 C7 C1 117.2(3) . .
C29 N6 C30 104.8(3) . .
C29 N6 Co2 126.4(2) . 2_645
C30 N6 Co2 128.6(2) . 2_645
C2 C1 C6 119.1(3) . .
C2 C1 C7 121.0(3) . .
C6 C1 C7 119.8(3) . .
C17 N3 C18 105.0(3) . .
C17 N3 Co1 126.3(2) . .
C18 N3 Co1 128.6(3) . .
C17 N4 C19 107.5(3) . .
C17 N4 C20 126.1(3) . .
C19 N4 C20 126.4(3) . .
C29 N5 C28 106.9(3) . .
C29 N5 C27 125.8(3) . .
C28 N5 C27 126.6(3) . .
C19 C18 N3 110.0(3) . .
C19 C18 H18 125.0 . .
N3 C18 H18 125.0 . .
C23 C24 C25 118.4(3) . .
C23 C24 C27 121.0(3) . .
C25 C24 C27 120.5(3) . .
C1 C2 C3 121.2(3) . .
C1 C2 H2 119.4 . .
C3 C2 H2 119.4 . .
C11 C12 N2 106.1(3) . .
C11 C12 H12 127.0 . .
N2 C12 H12 127.0 . .
C3 C4 C5 120.8(3) . .
C3 C4 H4 119.6 . .
C5 C4 H4 119.6 . .
C16 C15 C14 120.4(3) 3_655 .
C16 C15 H15 119.8 3_655 .
C14 C15 H15 119.8 . .
N1 C10 N2 112.1(3) . .
N1 C10 H10 124.0 . .
N2 C10 H10 124.0 . .
C14 C16 C15 121.5(3) . 3_655
C14 C16 H16 119.2 . .
C15 C16 H16 119.2 3_655 .
C4 C3 C2 118.9(3) . .
C4 C3 C9 120.8(3) . .
C2 C3 C9 120.3(3) . .
C16 C14 C15 118.1(3) . .
C16 C14 C13 120.4(3) . .
C15 C14 C13 121.4(3) . .
N3 C17 N4 111.5(3) . .
N3 C17 H17 124.3 . .
N4 C17 H17 124.3 . .
C4 C5 C6 119.7(3) . .
C4 C5 C8 120.7(3) . .
C6 C5 C8 119.6(3) . .
N6 C29 N5 111.7(3) . .
N6 C29 H29 124.1 . .
N5 C29 H29 124.1 . .
C18 C19 N4 106.1(3) . .
C18 C19 H19 127.0 . .
N4 C19 H19 127.0 . .
O5 C9 O6 125.1(4) . .
O5 C9 C3 119.0(3) . .
O6 C9 C3 116.0(3) . .
N5 C27 C24 110.8(3) . .
N5 C27 H27A 109.5 . .
C24 C27 H27A 109.5 . .
N5 C27 H27B 109.5 . .
C24 C27 H27B 109.5 . .
H27A C27 H27B 108.1 . .
C25 C26 C21 121.4(3) . .
C25 C26 H26 119.3 . .
C21 C26 H26 119.3 . .
C22 C21 C26 118.2(3) . .
C22 C21 C20 122.2(3) . .
C26 C21 C20 119.6(3) . .
C24 C23 C22 120.5(3) . .
C24 C23 H23 119.8 . .
C22 C23 H23 119.8 . .
N2 C13 C14 115.3(3) . .
N2 C13 H13A 108.5 . .
C14 C13 H13A 108.5 . .
N2 C13 H13B 108.5 . .
C14 C13 H13B 108.5 . .
H13A C13 H13B 107.5 . .
C26 C25 C24 120.6(3) . .
C26 C25 H25 119.7 . .
C24 C25 H25 119.7 . .
C28 C30 N6 110.4(3) . .
C28 C30 H30 124.8 . .
N6 C30 H30 124.8 . .
C21 C22 C23 120.9(3) . .
C21 C22 H22 119.6 . .
C23 C22 H22 119.6 . .
N4 C20 C21 112.6(3) . .
N4 C20 H20A 109.1 . .
C21 C20 H20A 109.1 . .
N4 C20 H20B 109.1 . .
C21 C20 H20B 109.1 . .
H20A C20 H20B 107.8 . .
C30 C28 N5 106.2(3) . .
C30 C28 H28 126.9 . .
N5 C28 H28 126.9 . .
C12 C11 N1 110.1(3) . .
C12 C11 H11 125.0 . .
N1 C11 H11 125.0 . .

loop_
_geom_bond_atom_site_label_1
_geom_bond_atom_site_label_2
_geom_bond_distance
_geom_bond_site_symmetry_2
O3 C8 1.229(5) .
C8 O4 1.280(4) .
C8 C5 1.506(4) .
O4 Co1 2.009(3) 1_565
Co1 N3 2.009(3) .
Co1 O1 2.009(2) .
Co1 O4 2.009(3) 1_545
Co1 N1 2.023(3) .
Co2 O6 2.059(3) .
Co2 O6 2.059(3) 3_566
Co2 N6 2.137(3) 4_466
Co2 N6 2.137(3) 2_655
Co2 O7 2.159(3) 3_566
Co2 O7 2.159(3) .
N2 C10 1.334(4) .
N2 C12 1.367(4) .
N2 C13 1.475(4) .
O1 C7 1.285(4) .
O2 C7 1.228(4) .
N1 C10 1.312(4) .
N1 C11 1.367(4) .
O5 C9 1.260(4) .
O6 C9 1.263(4) .
O7 H7A 0.81(4) .
O7 H7B 0.82(6) .
C6 C5 1.390(4) .
C6 C1 1.392(4) .
C6 H6 0.9300 .
C7 C1 1.503(4) .
N6 C29 1.323(4) .
N6 C30 1.373(4) .
N6 Co2 2.137(3) 2_645
C1 C2 1.386(5) .
N3 C17 1.321(5) .
N3 C18 1.384(4) .
N4 C17 1.341(4) .
N4 C19 1.368(4) .
N4 C20 1.469(5) .
N5 C29 1.347(4) .
N5 C28 1.369(5) .
N5 C27 1.470(4) .
C18 C19 1.349(5) .
C18 H18 0.9300 .
C24 C23 1.375(5) .
C24 C25 1.381(5) .
C24 C27 1.513(5) .
C2 C3 1.389(4) .
C2 H2 0.9300 .
C12 C11 1.346(5) .
C12 H12 0.9300 .
C4 C3 1.385(4) .
C4 C5 1.388(5) .
C4 H4 0.9300 .
C15 C16 1.379(5) 3_655
C15 C14 1.389(5) .
C15 H15 0.9300 .
C10 H10 0.9300 .
C16 C14 1.378(5) .
C16 C15 1.379(5) 3_655
C16 H16 0.9300 .
C3 C9 1.495(5) .
C14 C13 1.500(5) .
C17 H17 0.9300 .
C29 H29 0.9300 .
C19 H19 0.9300 .
C27 H27A 0.9700 .
C27 H27B 0.9700 .
C26 C25 1.370(5) .
C26 C21 1.378(5) .
C26 H26 0.9300 .
C21 C22 1.371(5) .
C21 C20 1.508(5) .
C23 C22 1.392(5) .
C23 H23 0.9300 .
C13 H13A 0.9700 .
C13 H13B 0.9700 .
C25 H25 0.9300 .
C30 C28 1.350(5) .
C30 H30 0.9300 .
C22 H22 0.9300 .
C20 H20A 0.9700 .
C20 H20B 0.9700 .
C28 H28 0.9300 .
C11 H11 0.9300 .

loop_
_geom_torsion_atom_site_label_1
_geom_torsion_atom_site_label_2
_geom_torsion_atom_site_label_3
_geom_torsion_atom_site_label_4
_geom_torsion
_geom_torsion_site_symmetry_1
_geom_torsion_site_symmetry_4
O3 C8 O4 Co1 -8.5(5) . 1_565
C5 C8 O4 Co1 172.8(3) . 1_565
N3 Co1 O1 C7 64.6(2) . .
O4 Co1 O1 C7 170.6(2) 1_545 .
N1 Co1 O1 C7 -70.1(2) . .
N3 Co1 N1 C10 69.1(3) . .
O1 Co1 N1 C10 -158.5(3) . .
O4 Co1 N1 C10 -53.0(3) 1_545 .
N3 Co1 N1 C11 -118.9(3) . .
O1 Co1 N1 C11 13.5(4) . .
O4 Co1 N1 C11 119.0(3) 1_545 .
O6 Co2 O6 C9 59(54) 3_566 .
N6 Co2 O6 C9 -107.6(3) 4_466 .
N6 Co2 O6 C9 72.4(3) 2_655 .
O7 Co2 O6 C9 164.9(3) 3_566 .
O7 Co2 O6 C9 -15.1(3) . .
Co1 O1 C7 O2 0.3(4) . .
Co1 O1 C7 C1 177.6(2) . .
C5 C6 C1 C2 -2.0(5) . .
C5 C6 C1 C7 175.0(3) . .
O2 C7 C1 C2 -174.8(3) . .
O1 C7 C1 C2 7.9(4) . .
O2 C7 C1 C6 8.3(5) . .
O1 C7 C1 C6 -169.0(3) . .
O1 Co1 N3 C17 -89.7(3) . .
O4 Co1 N3 C17 169.3(3) 1_545 .
N1 Co1 N3 C17 40.8(3) . .
O1 Co1 N3 C18 86.0(3) . .
O4 Co1 N3 C18 -15.0(3) 1_545 .
N1 Co1 N3 C18 -143.5(3) . .
C17 N3 C18 C19 0.7(4) . .
Co1 N3 C18 C19 -175.7(2) . .
C6 C1 C2 C3 0.0(5) . .
C7 C1 C2 C3 -177.0(3) . .
C10 N2 C12 C11 1.1(5) . .
C13 N2 C12 C11 173.7(4) . .
C11 N1 C10 N2 0.4(4) . .
Co1 N1 C10 N2 173.8(2) . .
C12 N2 C10 N1 -1.0(4) . .
C13 N2 C10 N1 -173.4(3) . .
C5 C4 C3 C2 0.0(5) . .
C5 C4 C3 C9 -178.6(3) . .
C1 C2 C3 C4 1.0(5) . .
C1 C2 C3 C9 179.6(3) . .
C15 C16 C14 C15 -0.3(6) 3_655 .
C15 C16 C14 C13 175.9(3) 3_655 .
C16 C15 C14 C16 0.3(5) 3_655 .
C16 C15 C14 C13 -175.9(3) 3_655 .
C18 N3 C17 N4 -0.3(3) . .
Co1 N3 C17 N4 176.2(2) . .
C19 N4 C17 N3 -0.1(4) . .
C20 N4 C17 N3 177.7(3) . .
C3 C4 C5 C6 -2.0(5) . .
C3 C4 C5 C8 174.6(3) . .
C1 C6 C5 C4 3.0(5) . .
C1 C6 C5 C8 -173.7(3) . .
O3 C8 C5 C4 -168.5(3) . .
O4 C8 C5 C4 10.3(5) . .
O3 C8 C5 C6 8.1(5) . .
O4 C8 C5 C6 -173.1(3) . .
C30 N6 C29 N5 -0.3(4) . .
Co2 N6 C29 N5 -175.2(2) 2_645 .
C28 N5 C29 N6 0.3(4) . .
C27 N5 C29 N6 171.2(3) . .
N3 C18 C19 N4 -0.8(4) . .
C17 N4 C19 C18 0.6(4) . .
C20 N4 C19 C18 -177.3(3) . .
Co2 O6 C9 O5 32.1(5) . .
Co2 O6 C9 C3 -148.7(2) . .
C4 C3 C9 O5 6.8(5) . .
C2 C3 C9 O5 -171.7(3) . .
C4 C3 C9 O6 -172.4(3) . .
C2 C3 C9 O6 9.1(5) . .
C29 N5 C27 C24 -100.2(4) . .
C28 N5 C27 C24 68.9(5) . .
C23 C24 C27 N5 -136.1(4) . .
C25 C24 C27 N5 43.7(5) . .
C25 C26 C21 C22 0.0(6) . .
C25 C26 C21 C20 177.5(4) . .
C25 C24 C23 C22 -1.3(6) . .
C27 C24 C23 C22 178.5(4) . .
C10 N2 C13 C14 -74.1(5) . .
C12 N2 C13 C14 114.9(4) . .
C16 C14 C13 N2 116.0(4) . .
C15 C14 C13 N2 -67.8(5) . .
C21 C26 C25 C24 -1.3(6) . .
C23 C24 C25 C26 1.9(6) . .
C27 C24 C25 C26 -177.9(4) . .
C29 N6 C30 C28 0.1(4) . .
Co2 N6 C30 C28 174.9(3) 2_645 .
C26 C21 C22 C23 0.6(6) . .
C20 C21 C22 C23 -176.8(4) . .
C24 C23 C22 C21 0.1(7) . .
C17 N4 C20 C21 -101.9(4) . .
C19 N4 C20 C21 75.6(4) . .
C22 C21 C20 N4 -101.5(4) . .
C26 C21 C20 N4 81.2(4) . .
N6 C30 C28 N5 0.1(4) . .
C29 N5 C28 C30 -0.2(4) . .
C27 N5 C28 C30 -171.0(3) . .
N2 C12 C11 N1 -1.0(5) . .
C10 N1 C11 C12 0.4(5) . .
Co1 N1 C11 C12 -173.1(3) . .
